data_7706769
loop_
_publ_author_name
'Smith, Danielle E.'
'Levason, William'
'Powell, James'
'Reid, Gillian'

_publ_section_title
;
 Synthesis, properties and structural features of molybdenum(v) oxide
 trichloride complexes with neutral chalcogenoether ligands.
;
_journal_issue 12
_journal_name_full 'Dalton transactions (Cambridge, England : 2003)'
_journal_page_first 4380
_journal_page_last 4389
_journal_paper_doi 10.1039/d1dt00038a
_journal_volume 50
_journal_year 2021
_chemical_formula_moiety 'C14 H14 Cl3 Mo O S2'
_chemical_formula_sum 'C14 H14 Cl3 Mo O S2'
_chemical_formula_weight 464.66
_chemical_name_systematic '[MoOCl3(PhS(CH2)2SPh)]'
_chemical_properties_physical Air-sensitive,Moisture-sensitive,Hygroscopic
_space_group_crystal_system monoclinic
_space_group_IT_number 14
_space_group_name_Hall '-P 2ybc'
_space_group_name_H-M_alt 'P 1 21/c 1'
_atom_sites_solution_hydrogens geom
_audit_creation_date 2020-06-12
_audit_creation_method
;
Olex2 1.2
(compiled 2018.05.29 svn.r3508 for OlexSys, GUI svn.r5506)
;
_audit_update_record
;
2020-12-16 deposited with the CCDC.	2021-02-26 downloaded from the CCDC.
;
_cell_angle_alpha 90
_cell_angle_beta 96.1600(10)
_cell_angle_gamma 90
_cell_formula_units_Z 4
_cell_length_a 19.6139(2)
_cell_length_b 6.80640(10)
_cell_length_c 12.9677(2)
_cell_measurement_reflns_used 43730
_cell_measurement_temperature 293(2)
_cell_measurement_theta_max 32.9380
_cell_measurement_theta_min 2.1980
_cell_volume 1721.19(4)
_computing_cell_refinement 'CrysAlisPro 1.171.40.71a (Rigaku OD, 2020)'
_computing_data_collection 'CrysAlisPro 1.171.40.71a (Rigaku OD, 2020)'
_computing_data_reduction 'CrysAlisPro 1.171.40.71a (Rigaku OD, 2020)'
_computing_molecular_graphics 'Olex2 (Dolomanov et al., 2009)'
_computing_publication_material 'Olex2 (Dolomanov et al., 2009)'
_computing_structure_refinement 'ShelXL (Sheldrick, 2015)'
_computing_structure_solution 'SHELXT 2018/2 (Sheldrick, 2018)'
_diffrn_ambient_temperature 100
_diffrn_detector 'Hybrid Pixel Array Detector'
_diffrn_detector_area_resol_mean 10.0000
_diffrn_measured_fraction_theta_full 0.998
_diffrn_measured_fraction_theta_max 0.908
_diffrn_measurement_details
;
List of Runs (angles in degrees, time in seconds):

  # Type    Start    End  Width  t~exp~   \w     \q     \k     \f   Frames
#--------------------------------------------------------------------------
  1  \w    -98.00  21.00   0.50    0.50    --   -8.30 -57.00 -30.00  238
  2  \w    -98.00  22.00   0.50    0.50    --   -8.30 -60.00  90.00  240
  3  \w    -98.00  81.00   0.50    0.50    --   -8.30   0.00-150.00  358
  4  \w    -98.00  21.00   0.50    0.50    --   -8.30 -57.00-120.00  238
  5  \w    -39.00  81.00   0.50    0.50    --   -8.30  60.00 -90.00  240
  6  \w    -39.00  81.00   0.50    0.50    --   -8.30  60.00  60.00  240
  7  \w    -39.00  81.00   0.50    0.50    --   -8.30  60.00-180.00  240
  8  \w    -39.00  81.00   0.50    0.50    --   -8.30  60.00 -30.00  240
;
_diffrn_measurement_device 'four-circle diffractometer'
_diffrn_measurement_device_type 'XtaLAB AFC12 (RCD3): Kappa single'
_diffrn_measurement_method '\w scans'
_diffrn_orient_matrix_type 'CrysAlisPro convention (1999,Acta A55,543-557)'
_diffrn_orient_matrix_UB_11 -0.0210969000
_diffrn_orient_matrix_UB_12 0.0289177000
_diffrn_orient_matrix_UB_13 -0.0453316000
_diffrn_orient_matrix_UB_21 0.0286173000
_diffrn_orient_matrix_UB_22 -0.0055341000
_diffrn_orient_matrix_UB_23 -0.0290226000
_diffrn_orient_matrix_UB_31 -0.0076776000
_diffrn_orient_matrix_UB_32 -0.0999298000
_diffrn_orient_matrix_UB_33 -0.0114469000
_diffrn_radiation_monochromator mirror
_diffrn_radiation_probe x-ray
_diffrn_radiation_type MoK\a
_diffrn_radiation_wavelength 0.71073
_diffrn_reflns_av_R_equivalents 0.0524
_diffrn_reflns_av_unetI/netI 0.0251
_diffrn_reflns_Laue_measured_fraction_full 0.998
_diffrn_reflns_Laue_measured_fraction_max 0.908
_diffrn_reflns_limit_h_max 29
_diffrn_reflns_limit_h_min -29
_diffrn_reflns_limit_k_max 9
_diffrn_reflns_limit_k_min -10
_diffrn_reflns_limit_l_max 19
_diffrn_reflns_limit_l_min -19
_diffrn_reflns_number 64024
_diffrn_reflns_point_group_measured_fraction_full 0.998
_diffrn_reflns_point_group_measured_fraction_max 0.908
_diffrn_reflns_theta_full 25.242
_diffrn_reflns_theta_max 32.878
_diffrn_reflns_theta_min 3.134
_diffrn_source 'Rotating-anode X-ray tube'
_diffrn_source_type 'Rigaku (Mo) X-ray Source'
_exptl_absorpt_coefficient_mu 1.464
_exptl_absorpt_correction_T_max 1.00000
_exptl_absorpt_correction_T_min 0.84867
_exptl_absorpt_correction_type multi-scan
_exptl_absorpt_process_details
;
CrysAlisPro 1.171.40.71a (Rigaku Oxford Diffraction, 2020)
Empirical absorption correction using spherical harmonics,
 implemented in SCALE3 ABSPACK scaling algorithm.
;
_exptl_crystal_colour 'dark orange'
_exptl_crystal_colour_modifier dark
_exptl_crystal_colour_primary orange
_exptl_crystal_density_diffrn 1.793
_exptl_crystal_description block
_exptl_crystal_F_000 924
_exptl_crystal_preparation 'Slow evporation from DCM'
_exptl_crystal_recrystallization_method 'Slow evporation from DCM'
_exptl_crystal_size_max 0.3
_exptl_crystal_size_mid 0.3
_exptl_crystal_size_min 0.2
_refine_diff_density_max 0.735
_refine_diff_density_min -0.869
_refine_diff_density_rms 0.121
_refine_ls_extinction_method none
_refine_ls_goodness_of_fit_ref 1.437
_refine_ls_hydrogen_treatment constr
_refine_ls_matrix_type full
_refine_ls_number_parameters 217
_refine_ls_number_reflns 5833
_refine_ls_number_restraints 2
_refine_ls_restrained_S_all 1.472
_refine_ls_R_factor_all 0.0580
_refine_ls_R_factor_gt 0.0542
_refine_ls_shift/su_max 0.000
_refine_ls_shift/su_mean 0.000
_refine_ls_structure_factor_coef Fsqd
_refine_ls_weighting_details 'w=1/[\s^2^(Fo^2^)+7.6691P] where P=(Fo^2^+2Fc^2^)/3'
_refine_ls_weighting_scheme calc
_refine_ls_wR_factor_gt 0.1241
_refine_ls_wR_factor_ref 0.1250
_reflns_Friedel_coverage 0.000
_reflns_number_gt 5485
_reflns_number_total 5833
_reflns_threshold_expression 'I > 2\s(I)'
_cod_data_source_file d1dt00038a2.cif
_cod_data_source_block moocl3(phs(ch2)2sph)
_cod_depositor_comments 'Adding full bibliography for 7706761--7706769.cif.'
_cod_database_code 7706769
_shelx_shelxl_version_number 2018/3
_chemical_oxdiff_formula MoOCl3S2C14H14
_chemical_oxdiff_usercomment 'Orange Block'
_shelx_space_group_comment
;
The symmetry employed for this shelxl refinement is uniquely defined
by the following loop, which should always be used as a source of
symmetry information in preference to the above space-group names.
They are only intended as comments.
;
_shelx_estimated_absorpt_t_max 0.758
_shelx_estimated_absorpt_t_min 0.668
_diffrn_oxdiff_digest_frames
;
01614156ee8d529e13a1e93bdff17fdd73000564394
;
_reflns_odcompleteness_completeness 99.96
_reflns_odcompleteness_iscentric 1
_reflns_odcompleteness_theta 28.64
_olex2_refinement_description
;
1. Fixed Uiso
 At 1.2 times of:
  All C(H) groups, All C(H,H) groups
2. Restrained distances
 Mo1-Cl2 \\sim Mo-Cl2
 with sigma of 0.02
 Mo1-S1 \\sim Mo-S1
 with sigma of 0.02
 Mo1-O1 \\sim Mo-O1
 with sigma of 0.02
 Mo1-Cl3 \\sim Mo-Cl3
 with sigma of 0.02
3. Others
 Fixed Sof: Mo1(0.47051) O1(0.47051) Cl3(0.47051) Mo(0.52949) O1A(0.52949)
 Cl1A(0.52949)
4.a Secondary CH2 refined with riding coordinates:
 C7(H7A,H7B), C8(H8A,H8B)
4.b Aromatic/amide H refined with riding coordinates:
 C2(H2), C6(H6), C5(H5), C3(H3), C14(H14), C10(H10), C4(H4), C11(H11),
 C12(H12), C13(H13)
;
_olex2_submission_special_instructions 'No special instructions were received'
_oxdiff_exptl_absorpt_empirical_details
;
Empirical correction (ABSPACK) includes:
- Absorption correction using spherical harmonics
- Frame scaling
;
_oxdiff_exptl_absorpt_empirical_full_max 1.686
_oxdiff_exptl_absorpt_empirical_full_min 0.620

loop_
_space_group_symop_operation_xyz
'x, y, z'
'-x, y+1/2, -z+1/2'
'-x, -y, -z'
'x, -y-1/2, z-1/2'

loop_
_atom_site_label
_atom_site_type_symbol
_atom_site_fract_x
_atom_site_fract_y
_atom_site_fract_z
_atom_site_U_iso_or_equiv
_atom_site_adp_type
_atom_site_occupancy
_atom_site_site_symmetry_order
_atom_site_calc_flag
_atom_site_refinement_flags_posn
_atom_site_refinement_flags_adp
_atom_site_refinement_flags_occupancy
_atom_site_disorder_assembly
_atom_site_disorder_group
Mo1 Mo 0.73985(4) 0.39207(12) 0.77994(6) 0.01413(14) Uani 0.4705 1 d D . P A 1
Cl2 Cl 0.65815(4) 0.23846(13) 0.65499(7) 0.01912(16) Uani 1 1 d D . . . .
S2 S 0.79764(4) 0.41640(14) 0.58270(7) 0.01833(17) Uani 1 1 d . . . . .
S1 S 0.69498(5) 0.72193(13) 0.71288(7) 0.01772(16) Uani 1 1 d D . . . .
O1 O 0.6934(7) 0.4121(18) 0.8834(11) 0.021(2) Uani 0.4705 1 d D . P A 1
Cl3 Cl 0.80210(12) 0.1041(3) 0.80276(19) 0.0185(4) Uani 0.4705 1 d D . P A 1
C1 C 0.60782(18) 0.7035(6) 0.6581(3) 0.0207(7) Uani 1 1 d . . . . .
C7 C 0.74179(19) 0.7880(5) 0.6058(3) 0.0191(6) Uani 1 1 d . . . . .
H7A H 0.719240 0.899050 0.569838 0.023 Uiso 1 1 calc R . . . .
H7B H 0.787531 0.829586 0.632958 0.023 Uiso 1 1 calc R . . . .
C9 C 0.88408(19) 0.5032(7) 0.5999(3) 0.0235(8) Uani 1 1 d . . . . .
C8 C 0.74778(19) 0.6228(6) 0.5283(3) 0.0193(7) Uani 1 1 d . . . . .
H8A H 0.768918 0.673708 0.469523 0.023 Uiso 1 1 calc R . . . .
H8B H 0.702146 0.577380 0.503023 0.023 Uiso 1 1 calc R . . . .
C2 C 0.5626(2) 0.6277(6) 0.7238(4) 0.0277(8) Uani 1 1 d . . . . .
H2 H 0.578760 0.582666 0.789569 0.033 Uiso 1 1 calc R . . . .
C6 C 0.5843(2) 0.7693(6) 0.5592(3) 0.0270(8) Uani 1 1 d . . . . .
H6 H 0.614679 0.819518 0.515618 0.032 Uiso 1 1 calc R . . . .
C5 C 0.5147(2) 0.7587(7) 0.5267(4) 0.0351(10) Uani 1 1 d . . . . .
H5 H 0.498398 0.801723 0.460533 0.042 Uiso 1 1 calc R . . . .
C3 C 0.4929(2) 0.6202(7) 0.6897(4) 0.0362(11) Uani 1 1 d . . . . .
H3 H 0.462122 0.571297 0.733175 0.043 Uiso 1 1 calc R . . . .
C14 C 0.9322(2) 0.3686(8) 0.6424(3) 0.0323(10) Uani 1 1 d . . . . .
H14 H 0.918376 0.244665 0.662109 0.039 Uiso 1 1 calc R . . . .
C10 C 0.9044(2) 0.6881(8) 0.5703(3) 0.0316(9) Uani 1 1 d . . . . .
H10 H 0.872090 0.777783 0.541267 0.038 Uiso 1 1 calc R . . . .
C4 C 0.4692(2) 0.6854(7) 0.5911(5) 0.0382(11) Uani 1 1 d . . . . .
H4 H 0.422669 0.679771 0.568406 0.046 Uiso 1 1 calc R . . . .
C11 C 0.9735(3) 0.7382(10) 0.5846(4) 0.0464(15) Uani 1 1 d . . . . .
H11 H 0.987427 0.862322 0.565381 0.056 Uiso 1 1 calc R . . . .
C12 C 1.0212(2) 0.6050(11) 0.6269(4) 0.0502(17) Uani 1 1 d . . . . .
H12 H 1.067345 0.639736 0.636395 0.060 Uiso 1 1 calc R . . . .
C13 C 1.0012(2) 0.4199(11) 0.6555(4) 0.0465(15) Uani 1 1 d . . . . .
H13 H 1.033753 0.329858 0.683320 0.056 Uiso 1 1 calc R . . . .
Mo Mo 0.75628(3) 0.34439(10) 0.75352(5) 0.01189(12) Uani 0.5295 1 d D . P A 2
O1A O 0.8017(3) 0.1380(10) 0.7626(5) 0.0206(12) Uani 0.5295 1 d . . P A 2
Cl1A Cl 0.6966(2) 0.3567(6) 0.8988(4) 0.0208(6) Uani 0.5295 1 d . . P A 2
Cl1 Cl 0.83786(4) 0.57169(14) 0.83483(7) 0.02043(17) Uani 1 1 d . . . . .

loop_
_atom_site_aniso_label
_atom_site_aniso_U_11
_atom_site_aniso_U_22
_atom_site_aniso_U_33
_atom_site_aniso_U_23
_atom_site_aniso_U_13
_atom_site_aniso_U_12
Mo1 0.0125(3) 0.0154(3) 0.0147(3) 0.0016(2) 0.0025(2) -0.0015(2)
Cl2 0.0127(3) 0.0154(4) 0.0287(4) -0.0008(3) 0.0001(3) 0.0002(3)
S2 0.0158(4) 0.0183(4) 0.0211(4) -0.0009(3) 0.0031(3) 0.0021(3)
S1 0.0186(4) 0.0151(4) 0.0196(4) 0.0004(3) 0.0029(3) 0.0013(3)
O1 0.013(3) 0.030(7) 0.020(6) -0.004(4) 0.004(3) 0.002(5)
Cl3 0.0171(8) 0.0147(10) 0.0230(11) 0.0033(8) -0.0008(8) -0.0005(7)
C1 0.0160(15) 0.0175(16) 0.0284(18) -0.0012(14) 0.0018(13) 0.0052(12)
C7 0.0219(16) 0.0148(16) 0.0213(16) 0.0015(12) 0.0049(12) -0.0007(13)
C9 0.0146(15) 0.038(2) 0.0192(16) -0.0007(15) 0.0065(12) -0.0023(14)
C8 0.0200(16) 0.0191(16) 0.0187(15) 0.0017(13) 0.0009(12) 0.0019(13)
C2 0.0174(17) 0.027(2) 0.040(2) 0.0002(17) 0.0082(15) 0.0057(15)
C6 0.0277(19) 0.0168(17) 0.035(2) 0.0012(15) -0.0045(16) 0.0035(15)
C5 0.031(2) 0.024(2) 0.048(3) 0.0002(19) -0.0115(19) 0.0056(17)
C3 0.0186(18) 0.029(2) 0.062(3) -0.006(2) 0.0093(19) 0.0052(16)
C14 0.0206(18) 0.055(3) 0.0224(18) 0.0033(19) 0.0083(14) 0.0091(18)
C10 0.031(2) 0.042(3) 0.0225(18) -0.0013(17) 0.0072(15) -0.0130(19)
C4 0.0227(19) 0.024(2) 0.065(3) -0.008(2) -0.006(2) 0.0060(16)
C11 0.038(3) 0.074(4) 0.030(2) -0.011(2) 0.0149(19) -0.031(3)
C12 0.0196(19) 0.107(5) 0.025(2) -0.016(3) 0.0093(16) -0.017(3)
C13 0.0174(18) 0.100(5) 0.0222(19) -0.005(3) 0.0042(15) 0.011(2)
Mo 0.0086(3) 0.0134(3) 0.0140(3) 0.0014(2) 0.00295(19) 0.0008(2)
O1A 0.015(2) 0.018(3) 0.029(3) 0.007(3) 0.003(3) 0.003(2)
Cl1A 0.0176(10) 0.0296(18) 0.0160(11) 0.0064(11) 0.0058(7) 0.0018(12)
Cl1 0.0158(3) 0.0252(4) 0.0205(4) -0.0032(3) 0.0029(3) -0.0044(3)

loop_
_atom_type_symbol
_atom_type_description
_atom_type_scat_dispersion_real
_atom_type_scat_dispersion_imag
_atom_type_scat_source
C C 0.0033 0.0016 'International Tables Vol C Tables 4.2.6.8 and 6.1.1.4'
H H 0.0000 0.0000 'International Tables Vol C Tables 4.2.6.8 and 6.1.1.4'
Cl Cl 0.1484 0.1585 'International Tables Vol C Tables 4.2.6.8 and 6.1.1.4'
Mo Mo -1.6832 0.6857 'International Tables Vol C Tables 4.2.6.8 and 6.1.1.4'
O O 0.0106 0.0060 'International Tables Vol C Tables 4.2.6.8 and 6.1.1.4'
S S 0.1246 0.1234 'International Tables Vol C Tables 4.2.6.8 and 6.1.1.4'

loop_
_geom_angle_atom_site_label_1
_geom_angle_atom_site_label_2
_geom_angle_atom_site_label_3
_geom_angle
_geom_angle_site_symmetry_1
_geom_angle_site_symmetry_3
_geom_angle_publ_flag
Cl2 Mo1 S1 88.39(4) . . ?
O1 Mo1 Cl2 101.1(5) . . ?
O1 Mo1 S1 90.2(3) . . ?
O1 Mo1 Cl3 106.6(3) . . ?
O1 Mo1 Cl1 102.2(5) . . ?
Cl3 Mo1 Cl2 91.28(7) . . ?
Cl3 Mo1 S1 162.85(8) . . ?
Cl3 Mo1 Cl1 89.93(7) . . ?
Cl1 Mo1 Cl2 155.32(5) . . ?
Cl1 Mo1 S1 83.36(4) . . ?
C9 S2 C8 104.94(19) . . ?
C9 S2 Mo 110.47(13) . . ?
C8 S2 Mo 106.59(13) . . ?
C1 S1 Mo1 110.94(13) . . ?
C1 S1 C7 104.88(18) . . ?
C1 S1 Mo 112.08(13) . . ?
C7 S1 Mo1 107.39(12) . . ?
C7 S1 Mo 97.30(12) . . ?
C2 C1 S1 115.4(3) . . ?
C6 C1 S1 123.6(3) . . ?
C6 C1 C2 120.8(4) . . ?
S1 C7 H7A 108.8 . . ?
S1 C7 H7B 108.8 . . ?
H7A C7 H7B 107.6 . . ?
C8 C7 S1 114.0(3) . . ?
C8 C7 H7A 108.8 . . ?
C8 C7 H7B 108.8 . . ?
C14 C9 S2 115.3(4) . . ?
C14 C9 C10 120.4(4) . . ?
C10 C9 S2 124.2(3) . . ?
S2 C8 H8A 109.0 . . ?
S2 C8 H8B 109.0 . . ?
C7 C8 S2 113.1(2) . . ?
C7 C8 H8A 109.0 . . ?
C7 C8 H8B 109.0 . . ?
H8A C8 H8B 107.8 . . ?
C1 C2 H2 120.4 . . ?
C1 C2 C3 119.2(4) . . ?
C3 C2 H2 120.4 . . ?
C1 C6 H6 120.6 . . ?
C5 C6 C1 118.9(4) . . ?
C5 C6 H6 120.6 . . ?
C6 C5 H5 119.6 . . ?
C4 C5 C6 120.9(5) . . ?
C4 C5 H5 119.6 . . ?
C2 C3 H3 120.0 . . ?
C4 C3 C2 120.1(5) . . ?
C4 C3 H3 120.0 . . ?
C9 C14 H14 120.2 . . ?
C9 C14 C13 119.6(5) . . ?
C13 C14 H14 120.2 . . ?
C9 C10 H10 120.3 . . ?
C9 C10 C11 119.4(5) . . ?
C11 C10 H10 120.3 . . ?
C5 C4 C3 120.1(4) . . ?
C5 C4 H4 120.0 . . ?
C3 C4 H4 120.0 . . ?
C10 C11 H11 119.9 . . ?
C12 C11 C10 120.3(6) . . ?
C12 C11 H11 119.9 . . ?
C11 C12 H12 119.8 . . ?
C11 C12 C13 120.4(4) . . ?
C13 C12 H12 119.8 . . ?
C14 C13 H13 120.1 . . ?
C12 C13 C14 119.8(5) . . ?
C12 C13 H13 120.1 . . ?
Cl2 Mo S2 84.31(4) . . ?
Cl2 Mo S1 82.51(3) . . ?
Cl2 Mo Cl1A 89.84(13) . . ?
Cl2 Mo Cl1 157.82(4) . . ?
S2 Mo S1 80.20(3) . . ?
O1A Mo Cl2 100.6(2) . . ?
O1A Mo S2 90.4(2) . . ?
O1A Mo S1 169.8(2) . . ?
O1A Mo Cl1A 106.6(2) . . ?
O1A Mo Cl1 100.8(2) . . ?
Cl1A Mo S2 162.83(9) . . ?
Cl1A Mo S1 83.03(9) . . ?
Cl1A Mo Cl1 89.47(13) . . ?
Cl1 Mo S2 89.91(4) . . ?
Cl1 Mo S1 75.40(3) . . ?

loop_
_geom_bond_atom_site_label_1
_geom_bond_atom_site_label_2
_geom_bond_distance
_geom_bond_site_symmetry_2
_geom_bond_publ_flag
Mo1 Cl2 2.3936(11) . ?
Mo1 S1 2.5313(12) . ?
Mo1 O1 1.706(15) . ?
Mo1 Cl3 2.311(3) . ?
Mo1 Cl1 2.3244(11) . ?
Cl2 Mo 2.3086(10) . ?
S2 C9 1.787(4) . ?
S2 C8 1.811(4) . ?
S2 Mo 2.4881(11) . ?
S1 C1 1.784(4) . ?
S1 C7 1.802(4) . ?
S1 Mo 2.8619(11) . ?
C1 C2 1.393(6) . ?
C1 C6 1.390(6) . ?
C7 H7A 0.9700 . ?
C7 H7B 0.9700 . ?
C7 C8 1.521(5) . ?
C9 C14 1.386(6) . ?
C9 C10 1.387(6) . ?
C8 H8A 0.9700 . ?
C8 H8B 0.9700 . ?
C2 H2 0.9300 . ?
C2 C3 1.392(6) . ?
C6 H6 0.9300 . ?
C6 C5 1.387(6) . ?
C5 H5 0.9300 . ?
C5 C4 1.379(8) . ?
C3 H3 0.9300 . ?
C3 C4 1.385(8) . ?
C14 H14 0.9300 . ?
C14 C13 1.390(6) . ?
C10 H10 0.9300 . ?
C10 C11 1.390(6) . ?
C4 H4 0.9300 . ?
C11 H11 0.9300 . ?
C11 C12 1.375(9) . ?
C12 H12 0.9300 . ?
C12 C13 1.383(10) . ?
C13 H13 0.9300 . ?
Mo O1A 1.661(7) . ?
Mo Cl1A 2.323(5) . ?
Mo Cl1 2.3881(11) . ?

loop_
_geom_torsion_atom_site_label_1
_geom_torsion_atom_site_label_2
_geom_torsion_atom_site_label_3
_geom_torsion_atom_site_label_4
_geom_torsion
_geom_torsion_site_symmetry_1
_geom_torsion_site_symmetry_2
_geom_torsion_site_symmetry_3
_geom_torsion_site_symmetry_4
_geom_torsion_publ_flag
Mo1 S1 C1 C2 56.1(3) . . . . ?
Mo1 S1 C1 C6 -127.5(3) . . . . ?
Mo1 S1 C7 C8 46.6(3) . . . . ?
S2 C9 C14 C13 177.8(3) . . . . ?
S2 C9 C10 C11 -178.1(3) . . . . ?
S1 C1 C2 C3 175.8(3) . . . . ?
S1 C1 C6 C5 -176.1(3) . . . . ?
S1 C7 C8 S2 -65.0(3) . . . . ?
C1 S1 C7 C8 -71.5(3) . . . . ?
C1 C2 C3 C4 0.8(7) . . . . ?
C1 C6 C5 C4 0.3(7) . . . . ?
C7 S1 C1 C2 171.7(3) . . . . ?
C7 S1 C1 C6 -11.9(4) . . . . ?
C9 S2 C8 C7 -71.1(3) . . . . ?
C9 C14 C13 C12 0.6(7) . . . . ?
C9 C10 C11 C12 0.4(7) . . . . ?
C8 S2 C9 C14 179.3(3) . . . . ?
C8 S2 C9 C10 -3.1(4) . . . . ?
C2 C1 C6 C5 0.1(6) . . . . ?
C2 C3 C4 C5 -0.3(7) . . . . ?
C6 C1 C2 C3 -0.7(6) . . . . ?
C6 C5 C4 C3 -0.3(7) . . . . ?
C14 C9 C10 C11 -0.6(6) . . . . ?
C10 C9 C14 C13 0.0(6) . . . . ?
C10 C11 C12 C13 0.2(7) . . . . ?
C11 C12 C13 C14 -0.7(7) . . . . ?
Mo S2 C9 C14 64.8(3) . . . . ?
Mo S2 C9 C10 -117.6(3) . . . . ?
Mo S2 C8 C7 46.2(3) . . . . ?
Mo S1 C1 C2 67.2(3) . . . . ?
Mo S1 C1 C6 -116.3(3) . . . . ?
Mo S1 C7 C8 43.8(3) . . . . ?
